data_7219666
loop_
_publ_author_name
'Zhang, Lei'
'Shan, Bingqian'
'Yang, Hongxun'
'Wu, Dongshuang'
'Zhu, Rui'
'Nie, Jianhang'
'Cao, Rong'

_publ_section_title
;
 A new heterogeneous photocatalyst based on Wells-Dawson polyoxometalate
 and nickel coordination compounds: synthesis, structure and property
;
_journal_name_full 'RSC Adv.'
_journal_paper_doi 10.1039/C4RA15932B
_journal_year 2015
_chemical_formula_sum 'C90 H72 N18 Ni3 O62 P2 W18'
_chemical_formula_weight 5945.03
_chemical_name_systematic
;
 ?
;
_space_group_IT_number 78
_symmetry_cell_setting tetragonal
_symmetry_space_group_name_Hall 'P 4cw'
_symmetry_space_group_name_H-M 'P 43'
_atom_sites_solution_hydrogens geom
_atom_sites_solution_primary direct
_atom_sites_solution_secondary difmap
_audit_creation_method SHELXL-97
_audit_update_record
;
2014-09-28 deposited with the CCDC.
2015-02-24 downloaded from the CCDC.
;
_cell_angle_alpha 90.00
_cell_angle_beta 90.00
_cell_angle_gamma 90.00
_cell_formula_units_Z 4
_cell_length_a 18.6171(5)
_cell_length_b 18.6171(5)
_cell_length_c 36.5398(13)
_cell_measurement_temperature 293(2)
_cell_volume 12664.6(7)
_computing_cell_refinement 'CrystalClear (Rigaku/MSC Inc., 2005)'
_computing_data_collection 'CrystalClear (Rigaku/MSC Inc., 2005)'
_computing_data_reduction 'CrystalClear (Rigaku/MSC Inc., 2005)'
_computing_structure_refinement 'SHELXL-97 (Sheldrick, 1997)'
_diffrn_ambient_temperature 293(2)
_diffrn_measured_fraction_theta_full 0.998
_diffrn_measured_fraction_theta_max 0.998
_diffrn_measurement_device_type 'Mercury70 (2x2 bin mode)'
_diffrn_measurement_method CCD_Profile_fitting
_diffrn_radiation_monochromator graphite
_diffrn_radiation_source 'fine-focus sealed tube'
_diffrn_radiation_type MoK\a
_diffrn_radiation_wavelength 0.71073
_diffrn_reflns_av_R_equivalents 0.0442
_diffrn_reflns_av_sigmaI/netI 0.0464
_diffrn_reflns_limit_h_max 24
_diffrn_reflns_limit_h_min -23
_diffrn_reflns_limit_k_max 24
_diffrn_reflns_limit_k_min -24
_diffrn_reflns_limit_l_max 38
_diffrn_reflns_limit_l_min -47
_diffrn_reflns_number 96109
_diffrn_reflns_theta_full 27.43
_diffrn_reflns_theta_max 27.43
_diffrn_reflns_theta_min 2.46
_exptl_absorpt_coefficient_mu 16.827
_exptl_absorpt_correction_T_max 0.133
_exptl_absorpt_correction_T_min 0.060
_exptl_absorpt_correction_type multi-scan
_exptl_crystal_colour Purple
_exptl_crystal_density_diffrn 3.118
_exptl_crystal_density_method 'not measured'
_exptl_crystal_description Prism
_exptl_crystal_F_000 10720
_exptl_crystal_size_max 0.30
_exptl_crystal_size_mid 0.15
_exptl_crystal_size_min 0.12
_refine_diff_density_max 2.205
_refine_diff_density_min -2.541
_refine_diff_density_rms 0.272
_refine_ls_abs_structure_details 'Flack H D (1983), Acta Cryst. A39, 876-881'
_refine_ls_abs_structure_Flack 0.040(10)
_refine_ls_extinction_coef 0.000080(4)
_refine_ls_extinction_expression Fc^*^=kFc[1+0.001xFc^2^\l^3^/sin(2\q)]^-1/4^
_refine_ls_extinction_method SHELXL
_refine_ls_goodness_of_fit_ref 1.139
_refine_ls_hydrogen_treatment mixed
_refine_ls_matrix_type fullcycle
_refine_ls_number_parameters 1724
_refine_ls_number_reflns 27107
_refine_ls_number_restraints 7
_refine_ls_restrained_S_all 1.139
_refine_ls_R_factor_all 0.0484
_refine_ls_R_factor_gt 0.0448
_refine_ls_shift/su_max 0.000
_refine_ls_shift/su_mean 0.000
_refine_ls_structure_factor_coef Fsqd
_refine_ls_weighting_details 'calc w=1/[\s^2^(Fo^2^)+(0.0251P)^2^+244.6538P] where P=(Fo^2^+2Fc^2^)/3'
_refine_ls_weighting_scheme calc
_refine_ls_wR_factor_gt 0.0995
_refine_ls_wR_factor_ref 0.1017
_reflns_number_gt 25683
_reflns_number_total 27107
_reflns_threshold_expression >2sigma(I)
_cod_data_source_file c4ra15932b2.cif
_cod_data_source_block 1
_cod_depositor_comments
;
The following automatic conversions were performed:

'_symmetry_cell_setting' value 'Tetragonal' changed to 'tetragonal'
according to
/usr/data/users/saulius/crontab/automatic-downloads/rss-feeds/RSC/lib/dictionaries/cif_core.dic
dictionary named 'cif_core.dic' version 2.4.2 from 2011-04-26.

'_exptl_absorpt_correction_type' value 'Multi-scan' changed to
'multi-scan' according to
/usr/data/users/saulius/crontab/automatic-downloads/rss-feeds/RSC/lib/dictionaries/cif_core.dic
dictionary named 'cif_core.dic' version 2.4.2 from 2011-04-26.

Automatic conversion script
Id: cif_fix_values 3008 2015-01-20 13:52:24Z robertas 
;
_cod_original_sg_symbol_H-M P43
_cod_database_code 7219666

loop_
_symmetry_equiv_pos_as_xyz
'x, y, z'
'-y, x, z+3/4'
'-x, -y, z+1/2'
'y, -x, z+1/4'

loop_
_atom_site_label
_atom_site_type_symbol
_atom_site_fract_x
_atom_site_fract_y
_atom_site_fract_z
_atom_site_U_iso_or_equiv
_atom_site_adp_type
_atom_site_occupancy
_atom_site_symmetry_multiplicity
_atom_site_calc_flag
_atom_site_refinement_flags
W1 W 0.16937(3) -0.64552(3) -0.332848(19) 0.028 Uani 1 1 d .
W2 W 0.09883(3) -0.56936(3) -0.207771(19) 0.029 Uani 1 1 d .
W3 W -0.12873(3) -0.74976(3) -0.28403(2) 0.029 Uani 1 1 d .
W4 W -0.09701(3) -0.64728(3) -0.368747(19) 0.028 Uani 1 1 d .
W5 W 0.03155(3) -0.52061(3) -0.368836(19) 0.028 Uani 1 1 d .
W6 W -0.27016(3) -0.61484(3) -0.25830(2) 0.030 Uani 1 1 d .
W7 W -0.01214(3) -0.33807(3) -0.25996(2) 0.030 Uani 1 1 d .
W8 W 0.13002(3) -0.47348(3) -0.284635(19) 0.028 Uani 1 1 d .
W9 W -0.23934(3) -0.51263(3) -0.342787(19) 0.028 Uani 1 1 d .
W10 W -0.11103(3) -0.38608(3) -0.34428(2) 0.029 Uani 1 1 d .
W11 W -0.04226(3) -0.43295(3) -0.182502(19) 0.029 Uani 1 1 d .
W12 W -0.23600(4) -0.38238(4) -0.18847(2) 0.033 Uani 1 1 d .
W13 W -0.18144(3) -0.57300(3) -0.180454(19) 0.029 Uani 1 1 d .
W14 W 0.13075(3) -0.74087(3) -0.256043(19) 0.029 Uani 1 1 d .
W15 W -0.33060(3) -0.42406(3) -0.26435(2) 0.031 Uani 1 1 d .
W16 W -0.04108(3) -0.70947(3) -0.206200(19) 0.028 Uani 1 1 d .
W17 W -0.20480(4) -0.29261(3) -0.26771(2) 0.034 Uani 1 1 d .
W18 W 0.04216(3) -0.77530(3) -0.33512(2) 0.031 Uani 1 1 d .
Ni1 Ni 0.46129(11) -0.60887(11) -0.42235(7) 0.034 Uani 1 1 d .
Ni2 Ni -0.10444(11) -1.00092(11) -0.13744(7) 0.034 Uani 1 1 d .
Ni3 Ni 0.01072(14) -1.46674(14) -0.02270(7) 0.043 Uani 1 1 d .
P1 P 0.00276(19) -0.61492(19) -0.28754(11) 0.020 Uani 1 1 d .
P2 P -0.14602(18) -0.47257(18) -0.26043(11) 0.019 Uani 1 1 d .
C1 C 0.0180(16) -1.5752(14) -0.0854(7) 0.072 Uani 1 1 d .
H1 H -0.0196 -1.5507 -0.0966 0.087 Uiso 1 1 calc R
C2 C 0.3580(12) -0.8111(12) -0.4482(6) 0.052 Uani 1 1 d .
H2 H 0.3717 -0.8575 -0.4545 0.062 Uiso 1 1 calc R
C3 C 0.2651(15) -0.7208(14) -0.4479(7) 0.068 Uani 1 1 d .
H3 H 0.2178 -0.7076 -0.4528 0.082 Uiso 1 1 calc R
C4 C -0.1844(12) -0.8861(12) -0.1738(6) 0.053 Uani 1 1 d .
C5 C 0.6621(12) -0.6932(12) -0.4591(7) 0.056 Uani 1 1 d .
H5 H 0.6843 -0.6934 -0.4819 0.067 Uiso 1 1 calc R
C6 C 0.2902(13) -0.4473(14) -0.4256(7) 0.065 Uani 1 1 d .
H6 H 0.2883 -0.3974 -0.4251 0.078 Uiso 1 1 calc R
C7 C 0.7002(12) -0.7123(12) -0.4286(6) 0.054 Uani 1 1 d .
H7 H 0.7479 -0.7268 -0.4305 0.065 Uiso 1 1 calc R
C8 C -0.0588(11) -1.3122(11) 0.0589(6) 0.048 Uani 1 1 d .
H8 H -0.0901 -1.3120 0.0787 0.057 Uiso 1 1 calc R
C9 C -0.0138(15) -1.5916(14) 0.0336(8) 0.072 Uani 1 1 d .
H9 H 0.0304 -1.5815 0.0442 0.086 Uiso 1 1 calc R
C10 C 0.0186(12) -0.9100(12) -0.1735(7) 0.057 Uani 1 1 d .
H10 H -0.0051 -0.9159 -0.1957 0.068 Uiso 1 1 calc R
C11 C -0.1159(14) -1.5640(13) -0.0071(7) 0.065 Uani 1 1 d .
C12 C 0.1106(12) -1.5826(12) -0.0430(6) 0.055 Uani 1 1 d .
C13 C 0.0219(13) -1.2505(13) 0.0191(7) 0.060 Uani 1 1 d .
H13 H 0.0463 -1.2089 0.0124 0.071 Uiso 1 1 calc R
C14 C -0.1511(19) -1.6215(18) 0.0039(10) 0.098 Uani 1 1 d .
H14 H -0.1956 -1.6333 -0.0059 0.118 Uiso 1 1 calc R
C15 C -0.0601(12) -1.2248(12) -0.1421(6) 0.056 Uani 1 1 d .
H15 H -0.0887 -1.2652 -0.1388 0.067 Uiso 1 1 calc R
C16 C -0.2839(17) -1.1772(17) -0.1119(9) 0.087 Uani 1 1 d .
H16 H -0.3182 -1.2126 -0.1080 0.104 Uiso 1 1 calc R
C17 C -0.1795(17) -1.4236(17) -0.0826(9) 0.087 Uani 1 1 d .
H17 H -0.1937 -1.3932 -0.1015 0.104 Uiso 1 1 calc R
C18 C -0.119(2) -1.665(2) 0.0312(10) 0.099 Uani 1 1 d .
H18 H -0.1470 -1.7019 0.0403 0.119 Uiso 1 1 calc R
C19 C 0.0016(13) -1.0210(12) -0.0194(7) 0.062 Uani 1 1 d .
H19 H 0.0283 -1.0318 0.0014 0.074 Uiso 1 1 calc R
C20 C -0.2083(16) -0.9380(17) -0.2359(9) 0.084 Uani 1 1 d .
H20 H -0.2352 -0.8978 -0.2424 0.100 Uiso 1 1 calc R
C21 C 0.1474(14) -1.3453(14) -0.0976(8) 0.070 Uani 1 1 d .
H21 H 0.1744 -1.3560 -0.1183 0.084 Uiso 1 1 calc R
C22 C -0.059(2) -1.6593(19) 0.0443(10) 0.101 Uani 1 1 d .
H22 H -0.0403 -1.6941 0.0600 0.122 Uiso 1 1 calc R
C23 C 0.5422(9) -0.6531(9) -0.4870(5) 0.033 Uani 1 1 d .
C24 C 0.3530(13) -0.4827(12) -0.4239(7) 0.057 Uani 1 1 d .
H24 H 0.3932 -0.4547 -0.4189 0.068 Uiso 1 1 calc R
C25 C 0.2887(14) -0.7906(14) -0.4511(7) 0.066 Uani 1 1 d .
H25 H 0.2546 -0.8260 -0.4554 0.079 Uiso 1 1 calc R
C26 C -0.1401(15) -1.5169(15) -0.0319(8) 0.071 Uani 1 1 d .
C27 C 0.0689(11) -1.3222(11) -0.0355(6) 0.049 Uani 1 1 d .
C28 C 0.0304(15) -0.9839(15) -0.0455(8) 0.073 Uani 1 1 d .
H28 H 0.0757 -0.9639 -0.0420 0.088 Uiso 1 1 calc R
C29 C 0.1010(14) -1.3948(14) -0.0839(7) 0.069 Uani 1 1 d .
H29 H 0.0949 -1.4375 -0.0967 0.083 Uiso 1 1 calc R
C30 C 0.0454(15) -1.6389(14) -0.1005(8) 0.070 Uani 1 1 d .
H30 H 0.0210 -1.6603 -0.1198 0.085 Uiso 1 1 calc R
C31 C 0.1367(13) -1.5474(13) -0.0084(7) 0.061 Uani 1 1 d .
C32 C 0.4460(13) -0.6788(13) -0.3096(7) 0.059 Uani 1 1 d .
H32 H 0.4243 -0.7161 -0.2968 0.070 Uiso 1 1 calc R
C33 C 0.5010(10) -0.5665(10) -0.3486(5) 0.039 Uani 1 1 d .
C34 C -0.1972(17) -0.9929(17) -0.2606(10) 0.094 Uani 1 1 d .
H34 H -0.2158 -0.9887 -0.2842 0.113 Uiso 1 1 calc R
C35 C 0.6677(15) -0.7098(15) -0.3964(8) 0.073 Uani 1 1 d .
H35 H 0.6915 -0.7264 -0.3757 0.087 Uiso 1 1 calc R
C36 C 0.3053(10) -0.5925(10) -0.4318(6) 0.041 Uani 1 1 d .
C37 C 0.0214(11) -1.1074(11) -0.1484(6) 0.049 Uani 1 1 d .
H37 H 0.0510 -1.0672 -0.1497 0.058 Uiso 1 1 calc R
C38 C -0.3053(12) -1.1090(12) -0.1096(6) 0.051 Uani 1 1 d .
H38 H -0.3527 -1.0970 -0.1046 0.062 Uiso 1 1 calc R
C39 C -0.2172(13) -1.1984(13) -0.1195(7) 0.061 Uani 1 1 d .
H39 H -0.2040 -1.2465 -0.1181 0.073 Uiso 1 1 calc R
C40 C -0.1671(10) -0.8545(10) -0.1144(6) 0.043 Uani 1 1 d .
H40 H -0.1490 -0.8648 -0.0912 0.052 Uiso 1 1 calc R
C41 C -0.0518(9) -1.3730(9) 0.0385(5) 0.035 Uani 1 1 d .
H41 H -0.0757 -1.4143 0.0461 0.042 Uiso 1 1 calc R
C42 C -0.2531(12) -1.0570(13) -0.1151(7) 0.058 Uani 1 1 d .
H42 H -0.2653 -1.0092 -0.1109 0.069 Uiso 1 1 calc R
C43 C 0.5784(13) -0.3912(13) -0.3848(7) 0.060 Uani 1 1 d .
H43 H 0.5936 -0.3466 -0.3764 0.072 Uiso 1 1 calc R
C44 C 0.5553(11) -0.6759(11) -0.5222(6) 0.047 Uani 1 1 d .
H44 H 0.5953 -0.7043 -0.5270 0.057 Uiso 1 1 calc R
C45 C 0.5899(11) -0.6734(11) -0.4560(6) 0.050 Uani 1 1 d .
C46 C 0.1128(14) -0.8673(14) -0.1395(7) 0.068 Uani 1 1 d .
H46 H 0.1566 -0.8432 -0.1393 0.082 Uiso 1 1 calc R
C47 C 0.3208(11) -0.6680(11) -0.4362(6) 0.045 Uani 1 1 d .
C48 C 0.2392(11) -0.5608(11) -0.4314(6) 0.050 Uani 1 1 d .
H48 H 0.1984 -0.5895 -0.4334 0.060 Uiso 1 1 calc R
C49 C -0.1780(11) -0.9440(11) -0.2009(6) 0.051 Uani 1 1 d .
C50 C -0.1021(15) -1.0314(14) -0.0543(7) 0.069 Uani 1 1 d .
H50 H -0.1489 -1.0480 -0.0574 0.083 Uiso 1 1 calc R
C51 C -0.0038(10) -0.9740(10) -0.0774(6) 0.042 Uani 1 1 d .
C52 C 0.4333(10) -0.6671(11) -0.3454(6) 0.044 Uani 1 1 d .
H52 H 0.4047 -0.7007 -0.3573 0.053 Uiso 1 1 calc R
C53 C -0.2180(12) -0.8201(12) -0.1786(7) 0.058 Uani 1 1 d .
H53 H -0.2370 -0.8087 -0.2014 0.069 Uiso 1 1 calc R
C54 C 0.1077(15) -1.6711(16) -0.0875(8) 0.078 Uani 1 1 d .
H54 H 0.1267 -1.7110 -0.0994 0.094 Uiso 1 1 calc R
C55 C 0.0259(10) -1.3143(10) -0.0013(5) 0.038 Uani 1 1 d .
C56 C -0.1669(11) -1.1444(11) -0.1299(6) 0.048 Uani 1 1 d .
C57 C 0.1095(14) -1.2635(15) -0.0474(8) 0.072 Uani 1 1 d .
H57 H 0.1088 -1.2192 -0.0357 0.087 Uiso 1 1 calc R
C58 C 0.5264(9) -0.5071(9) -0.3742(5) 0.036 Uani 1 1 d .
C59 C 0.5595(11) -0.4442(11) -0.3601(6) 0.046 Uani 1 1 d .
H59 H 0.5681 -0.4389 -0.3352 0.055 Uiso 1 1 calc R
C60 C 0.2310(14) -0.4869(13) -0.4281(7) 0.065 Uani 1 1 d .
H60 H 0.1857 -0.4658 -0.4276 0.078 Uiso 1 1 calc R
C61 C -0.2238(13) -0.7708(14) -0.1503(7) 0.063 Uani 1 1 d .
H61 H -0.2467 -0.7271 -0.1542 0.076 Uiso 1 1 calc R
C62 C 0.5746(14) -0.4043(15) -0.4221(8) 0.070 Uani 1 1 d .
H62 H 0.5922 -0.3718 -0.4392 0.083 Uiso 1 1 calc R
C63 C 0.227(2) -1.5358(19) 0.0381(10) 0.102 Uani 1 1 d .
H63 H 0.2697 -1.5495 0.0495 0.122 Uiso 1 1 calc R
C64 C 0.5220(11) -0.5753(12) -0.3122(6) 0.051 Uani 1 1 d .
H64 H 0.5545 -0.5437 -0.3015 0.061 Uiso 1 1 calc R
C65 C -0.0227(14) -1.2545(15) 0.0512(8) 0.073 Uani 1 1 d .
H65 H -0.0258 -1.2151 0.0667 0.087 Uiso 1 1 calc R
C66 C 0.0872(12) -0.8932(12) -0.1075(7) 0.056 Uani 1 1 d .
H66 H 0.1112 -0.8847 -0.0856 0.067 Uiso 1 1 calc R
C67 C 0.0255(10) -0.9318(10) -0.1082(5) 0.038 Uani 1 1 d .
C68 C 0.0115(12) -1.2346(13) -0.1492(7) 0.058 Uani 1 1 d .
H68 H 0.0321 -1.2798 -0.1517 0.070 Uiso 1 1 calc R
C69 C 0.5100(13) -0.6572(13) -0.5500(7) 0.063 Uani 1 1 d .
H69 H 0.5189 -0.6730 -0.5737 0.075 Uiso 1 1 calc R
C70 C 0.1546(15) -1.2784(16) -0.0808(8) 0.077 Uani 1 1 d .
H70 H 0.1862 -1.2440 -0.0899 0.093 Uiso 1 1 calc R
C71 C 0.2023(17) -1.5770(18) 0.0108(9) 0.086 Uani 1 1 d .
H71 H 0.2237 -1.6203 0.0042 0.103 Uiso 1 1 calc R
C72 C 0.1308(15) -1.4553(16) 0.0322(8) 0.076 Uani 1 1 d .
H72 H 0.1076 -1.4144 0.0408 0.091 Uiso 1 1 calc R
C73 C -0.1115(14) -1.4156(14) -0.0707(7) 0.065 Uani 1 1 d .
H73 H -0.0805 -1.3806 -0.0796 0.078 Uiso 1 1 calc R
C74 C 0.6024(12) -0.6843(12) -0.3935(7) 0.057 Uani 1 1 d .
H74 H 0.5843 -0.6772 -0.3701 0.068 Uiso 1 1 calc R
C75 C 0.4941(11) -0.6312(11) -0.2926(6) 0.051 Uani 1 1 d .
H75 H 0.5068 -0.6377 -0.2682 0.062 Uiso 1 1 calc R
C76 C 0.5424(12) -0.4704(12) -0.4327(7) 0.058 Uani 1 1 d .
H76 H 0.5379 -0.4804 -0.4576 0.069 Uiso 1 1 calc R
C77 C -0.1978(14) -0.7857(14) -0.1193(8) 0.069 Uani 1 1 d .
H77 H -0.1989 -0.7524 -0.1003 0.082 Uiso 1 1 calc R
C78 C 0.4508(12) -0.6147(12) -0.5427(6) 0.055 Uani 1 1 d .
H78 H 0.4192 -0.6016 -0.5613 0.066 Uiso 1 1 calc R
C79 C 0.0776(11) -0.8746(11) -0.1722(6) 0.051 Uani 1 1 d .
H79 H 0.0964 -0.8539 -0.1933 0.061 Uiso 1 1 calc R
C80 C -0.0699(13) -1.0452(13) -0.0221(7) 0.063 Uani 1 1 d .
H80 H -0.0931 -1.0689 -0.0031 0.076 Uiso 1 1 calc R
C81 C 0.4391(11) -0.5911(11) -0.5057(6) 0.047 Uani 1 1 d .
H81 H 0.4013 -0.5605 -0.5000 0.056 Uiso 1 1 calc R
C82 C 0.0510(15) -1.1712(14) -0.1522(8) 0.070 Uani 1 1 d .
H82 H 0.0999 -1.1742 -0.1572 0.084 Uiso 1 1 calc R
C83 C 0.1968(17) -1.4806(18) 0.0491(9) 0.089 Uani 1 1 d .
H83 H 0.2167 -1.4548 0.0684 0.107 Uiso 1 1 calc R
C84 C 0.1402(15) -1.6442(15) -0.0580(8) 0.074 Uani 1 1 d .
H84 H 0.1807 -1.6658 -0.0479 0.088 Uiso 1 1 calc R
C85 C 0.4079(11) -0.7627(10) -0.4360(6) 0.044 Uani 1 1 d .
H85 H 0.4545 -0.7766 -0.4303 0.052 Uiso 1 1 calc R
C86 C -0.1625(13) -1.0484(14) -0.2522(7) 0.064 Uani 1 1 d .
H86 H -0.1602 -1.0875 -0.2680 0.077 Uiso 1 1 calc R
C87 C -0.0923(11) -1.1568(11) -0.1398(6) 0.048 Uani 1 1 d .
C88 C -0.1255(17) -1.0498(17) -0.2163(9) 0.085 Uani 1 1 d .
H88 H -0.0949 -1.0877 -0.2107 0.102 Uiso 1 1 calc R
C89 C -0.229(2) -1.469(2) -0.0708(11) 0.109 Uani 1 1 d .
H89 H -0.2758 -1.4679 -0.0791 0.131 Uiso 1 1 calc R
C90 C -0.2070(18) -1.5170(18) -0.0468(9) 0.089 Uani 1 1 d .
H90 H -0.2390 -1.5526 -0.0395 0.107 Uiso 1 1 calc R
N15 N 0.4566(8) -0.6140(8) -0.3648(4) 0.039 Uani 1 1 d U
N1 N 0.1031(11) -1.4949(13) 0.0026(4) 0.066(8) Uani 1 1 d .
N16 N 0.5180(7) -0.5191(8) -0.4082(4) 0.035 Uani 1 1 d .
N4 N 0.4832(9) -0.6137(9) -0.4802(4) 0.045 Uani 1 1 d .
N11 N -0.0505(8) -1.0972(9) -0.1426(5) 0.047 Uani 1 1 d .
N3 N 0.5592(9) -0.6674(8) -0.4222(5) 0.050 Uani 1 1 d .
N7 N -0.1615(8) -0.9067(7) -0.1397(5) 0.038 Uani 1 1 d .
N18 N 0.0634(8) -1.3855(10) -0.0527(4) 0.047 Uani 1 1 d .
N6 N 0.3852(9) -0.6908(8) -0.4325(5) 0.047 Uani 1 1 d .
N14 N -0.0445(12) -1.5471(10) 0.0071(5) 0.059 Uani 1 1 d .
N10 N -0.0713(10) -0.9947(9) -0.0830(5) 0.051 Uani 1 1 d .
N12 N -0.1847(8) -1.0724(8) -0.1262(4) 0.039 Uani 1 1 d .
N13 N -0.0926(9) -1.4632(9) -0.0447(4) 0.045 Uani 1 1 d .
N2 N 0.0473(12) -1.5510(10) -0.0546(6) 0.066 Uani 1 1 d .
N5 N 0.3646(7) -0.5498(9) -0.4281(4) 0.039 Uani 1 1 d .
N9 N -0.0111(7) -0.9409(8) -0.1404(4) 0.035 Uani 1 1 d .
N17 N -0.0115(7) -1.3763(7) 0.0076(4) 0.032 Uani 1 1 d .
N8 N -0.1351(9) -0.9996(8) -0.1926(5) 0.047 Uani 1 1 d .
O1 O 0.0368(6) -0.2622(5) -0.2654(4) 0.035 Uani 1 1 d .
O2 O -0.2069(6) -0.4157(5) -0.2496(3) 0.029 Uani 1 1 d .
O3 O -0.1351(6) -0.6905(7) -0.4046(4) 0.042 Uani 1 1 d .
O4 O 0.1876(6) -0.7944(7) -0.2321(3) 0.038 Uani 1 1 d .
O5 O -0.3470(6) -0.6648(6) -0.2628(4) 0.038 Uani 1 1 d .
O6 O -0.0359(7) -0.7587(7) -0.1668(4) 0.044 Uani 1 1 d .
O7 O -0.2171(6) -0.2038(6) -0.2761(4) 0.047 Uani 1 1 d .
O8 O 0.0636(5) -0.6740(5) -0.2988(3) 0.025 Uani 1 1 d .
O9 O -0.2695(7) -0.3520(7) -0.1480(4) 0.044 Uani 1 1 d .
O10 O 0.2499(6) -0.6408(7) -0.3572(4) 0.044 Uani 1 1 d .
O11 O -0.0162(6) -0.4116(6) -0.1386(3) 0.033 Uani 1 1 d .
O12 O 0.1989(6) -0.4170(6) -0.2946(4) 0.038 Uani 1 1 d .
O13 O 0.0414(5) -0.5582(5) -0.2649(3) 0.024 Uani 1 1 d .
O14 O -0.0541(5) -0.6561(5) -0.2656(3) 0.022 Uani 1 1 d .
O15 O 0.1396(6) -0.6492(6) -0.2311(3) 0.031 Uani 1 1 d .
O16 O -0.1363(6) -0.6971(6) -0.3281(3) 0.032 Uani 1 1 d .
O17 O -0.4223(6) -0.4182(6) -0.2715(4) 0.038 Uani 1 1 d .
O18 O -0.2962(6) -0.4511(6) -0.3127(3) 0.033 Uani 1 1 d .
O19 O -0.1996(6) -0.5988(7) -0.1376(3) 0.038 Uani 1 1 d .
O20 O 0.1019(5) -0.5920(6) -0.3644(3) 0.028 Uani 1 1 d .
O21 O 0.0418(7) -0.8529(7) -0.3600(4) 0.047 Uani 1 1 d .
O22 O -0.1762(6) -0.3295(6) -0.3137(3) 0.031 Uani 1 1 d .
O23 O -0.1942(6) -0.4327(6) -0.3645(3) 0.033 Uani 1 1 d .
O24 O -0.0275(5) -0.5865(5) -0.3230(3) 0.026 Uani 1 1 d .
O25 O 0.0695(6) -0.4768(7) -0.4053(4) 0.040 Uani 1 1 d .
O26 O -0.0495(6) -0.4560(6) -0.3611(3) 0.032 Uani 1 1 d .
O27 O -0.0187(5) -0.7139(5) -0.3628(3) 0.027 Uani 1 1 d .
O28 O -0.0407(6) -0.3606(6) -0.3086(3) 0.029 Uani 1 1 d .
O29 O -0.1058(6) -0.2958(5) -0.2535(3) 0.032 Uani 1 1 d .
O30 O -0.3023(6) -0.5328(6) -0.3746(4) 0.035 Uani 1 1 d .
O31 O -0.0945(6) -0.3236(6) -0.3777(4) 0.035 Uani 1 1 d .
O32 O 0.0639(5) -0.4052(5) -0.2655(3) 0.025 Uani 1 1 d .
O33 O -0.2032(6) -0.6870(6) -0.2641(3) 0.036 Uani 1 1 d .
O34 O -0.0965(6) -0.7729(6) -0.2364(3) 0.034 Uani 1 1 d .
O35 O 0.0997(6) -0.8058(5) -0.2928(3) 0.031 Uani 1 1 d .
O36 O -0.2322(6) -0.4826(6) -0.1802(3) 0.032 Uiso 1 1 d .
O37 O 0.0761(6) -0.4743(6) -0.3287(4) 0.034 Uani 1 1 d .
O38 O -0.1452(5) -0.4758(6) -0.3023(3) 0.029 Uani 1 1 d .
O39 O -0.3171(6) -0.5221(6) -0.2530(3) 0.033 Uani 1 1 d .
O40 O -0.1376(6) -0.3854(6) -0.1802(3) 0.035 Uani 1 1 d .
O41 O -0.0040(6) -0.3520(6) -0.2086(3) 0.034 Uani 1 1 d .
O42 O 0.1288(6) -0.7320(6) -0.3539(3) 0.031 Uani 1 1 d .
O43 O -0.1200(6) -0.6513(6) -0.1948(4) 0.037 Uani 1 1 d .
O44 O 0.0205(5) -0.6310(6) -0.1953(3) 0.029 Uani 1 1 d .
O45 O 0.1567(6) -0.5058(6) -0.2360(3) 0.029 Uani 1 1 d .
O46 O 0.1477(6) -0.5695(6) -0.1689(4) 0.038 Uani 1 1 d .
O47 O -0.2259(8) -0.2959(6) -0.2161(3) 0.043 Uani 1 1 d .
O48 O -0.1636(6) -0.5728(6) -0.3602(3) 0.033 Uani 1 1 d .
O49 O 0.1709(5) -0.5618(6) -0.3039(3) 0.029 Uani 1 1 d .
O50 O -0.1708(6) -0.5450(6) -0.2437(3) 0.032 Uani 1 1 d .
O51 O -0.3003(6) -0.3273(5) -0.2761(4) 0.038 Uani 1 1 d .
O52 O -0.2538(5) -0.5860(6) -0.3070(3) 0.030 Uani 1 1 d .
O53 O -0.3233(5) -0.4042(7) -0.2141(3) 0.034 Uani 1 1 d .
O54 O -0.2594(5) -0.6199(6) -0.2058(3) 0.029 Uani 1 1 d .
O55 O -0.0958(6) -0.5179(6) -0.1754(3) 0.035 Uani 1 1 d .
O56 O -0.0415(6) -0.7874(6) -0.3033(3) 0.029 Uani 1 1 d .
O57 O 0.0362(6) -0.4895(6) -0.1963(3) 0.036 Uani 1 1 d .
O58 O -0.1818(6) -0.8220(6) -0.2943(3) 0.037 Uani 1 1 d .
O59 O 0.0447(6) -0.7510(6) -0.2305(3) 0.030 Uani 1 1 d .
O60 O 0.1994(6) -0.7014(6) -0.2922(3) 0.033 Uani 1 1 d .
O61 O -0.0323(6) -0.5840(6) -0.3941(3) 0.035 Uiso 1 1 d .
O62 O -0.0750(5) -0.4455(5) -0.2447(3) 0.021 Uiso 1 1 d .

loop_
_atom_site_aniso_label
_atom_site_aniso_U_11
_atom_site_aniso_U_22
_atom_site_aniso_U_33
_atom_site_aniso_U_23
_atom_site_aniso_U_13
_atom_site_aniso_U_12
W1 0.022 0.031 0.031 0.002 0.002 0.005
W2 0.025 0.028 0.033 0.000 -0.006 0.002
W3 0.029 0.023 0.036 -0.004 0.003 -0.003
W4 0.024 0.030 0.030 -0.005 -0.002 0.002
W5 0.023 0.032 0.030 0.005 -0.002 0.002
W6 0.024 0.027 0.038 -0.003 0.002 -0.004
W7 0.027 0.023 0.040 -0.001 -0.005 -0.003
W8 0.022 0.028 0.035 0.001 -0.002 -0.003
W9 0.022 0.031 0.032 -0.004 -0.004 0.000
W10 0.025 0.025 0.036 0.004 -0.004 0.002
W11 0.027 0.027 0.033 -0.005 -0.006 0.001
W12 0.029 0.032 0.037 -0.010 -0.002 0.007
W13 0.028 0.028 0.032 -0.001 0.004 0.001
W14 0.027 0.029 0.032 0.003 0.001 0.008
W15 0.022 0.031 0.040 -0.009 -0.003 0.004
W16 0.028 0.025 0.030 0.002 0.003 0.002
W17 0.031 0.022 0.048 -0.003 -0.002 0.006
W18 0.028 0.026 0.039 -0.007 0.000 0.006
Ni1 0.029 0.030 0.043 0.000 0.003 0.001
Ni2 0.030 0.031 0.041 -0.005 -0.005 -0.004
Ni3 0.050 0.048 0.030 -0.006 -0.006 0.011
P1 0.019 0.020 0.021 0.001 -0.001 -0.001
P2 0.017 0.017 0.024 -0.004 0.000 0.002
C1 0.113 0.066 0.037 -0.018 -0.013 0.014
C2 0.052 0.052 0.052 0.000 0.000 0.000
C3 0.068 0.068 0.068 0.000 0.000 0.000
C4 0.053 0.053 0.053 0.000 0.000 0.000
C5 0.056 0.056 0.056 0.000 0.000 0.000
C6 0.065 0.065 0.065 0.000 0.000 0.000
C7 0.054 0.054 0.054 0.000 0.000 0.000
C8 0.048 0.048 0.048 0.000 0.000 0.000
C9 0.072 0.072 0.072 0.000 0.000 0.000
C10 0.057 0.057 0.057 0.000 0.000 0.000
C11 0.065 0.065 0.065 0.000 0.000 0.000
C12 0.055 0.055 0.055 0.000 0.000 0.000
C13 0.060 0.060 0.060 0.000 0.000 0.000
C14 0.098 0.098 0.098 0.000 0.000 0.000
C15 0.056 0.056 0.056 0.000 0.000 0.000
C16 0.087 0.087 0.087 0.000 0.000 0.000
C17 0.087 0.087 0.087 0.000 0.000 0.000
C18 0.099 0.099 0.099 0.000 0.000 0.000
C19 0.062 0.062 0.062 0.000 0.000 0.000
C20 0.084 0.084 0.084 0.000 0.000 0.000
C21 0.070 0.070 0.070 0.000 0.000 0.000
C22 0.101 0.101 0.101 0.000 0.000 0.000
C23 0.033 0.033 0.033 0.000 0.000 0.000
C24 0.057 0.057 0.057 0.000 0.000 0.000
C25 0.066 0.066 0.066 0.000 0.000 0.000
C26 0.071 0.071 0.071 0.000 0.000 0.000
C27 0.049 0.049 0.049 0.000 0.000 0.000
C28 0.073 0.073 0.073 0.000 0.000 0.000
C29 0.069 0.069 0.069 0.000 0.000 0.000
C30 0.070 0.070 0.070 0.000 0.000 0.000
C31 0.061 0.061 0.061 0.000 0.000 0.000
C32 0.059 0.059 0.059 0.000 0.000 0.000
C33 0.039 0.039 0.039 0.000 0.000 0.000
C34 0.094 0.094 0.094 0.000 0.000 0.000
C35 0.073 0.073 0.073 0.000 0.000 0.000
C36 0.041 0.041 0.041 0.000 0.000 0.000
C37 0.049 0.049 0.049 0.000 0.000 0.000
C38 0.051 0.051 0.051 0.000 0.000 0.000
C39 0.061 0.061 0.061 0.000 0.000 0.000
C40 0.043 0.043 0.043 0.000 0.000 0.000
C41 0.035 0.035 0.035 0.000 0.000 0.000
C42 0.058 0.058 0.058 0.000 0.000 0.000
C43 0.060 0.060 0.060 0.000 0.000 0.000
C44 0.047 0.047 0.047 0.000 0.000 0.000
C45 0.050 0.050 0.050 0.000 0.000 0.000
C46 0.068 0.068 0.068 0.000 0.000 0.000
C47 0.045 0.045 0.045 0.000 0.000 0.000
C48 0.050 0.050 0.050 0.000 0.000 0.000
C49 0.051 0.051 0.051 0.000 0.000 0.000
C50 0.069 0.069 0.069 0.000 0.000 0.000
C51 0.042 0.042 0.042 0.000 0.000 0.000
C52 0.044 0.044 0.044 0.000 0.000 0.000
C53 0.058 0.058 0.058 0.000 0.000 0.000
C54 0.078 0.078 0.078 0.000 0.000 0.000
C55 0.038 0.038 0.038 0.000 0.000 0.000
C56 0.048 0.048 0.048 0.000 0.000 0.000
C57 0.072 0.072 0.072 0.000 0.000 0.000
C58 0.036 0.036 0.036 0.000 0.000 0.000
C59 0.046 0.046 0.046 0.000 0.000 0.000
C60 0.065 0.065 0.065 0.000 0.000 0.000
C61 0.063 0.063 0.063 0.000 0.000 0.000
C62 0.070 0.070 0.070 0.000 0.000 0.000
C63 0.102 0.102 0.102 0.000 0.000 0.000
C64 0.051 0.051 0.051 0.000 0.000 0.000
C65 0.073 0.073 0.073 0.000 0.000 0.000
C66 0.056 0.056 0.056 0.000 0.000 0.000
C67 0.038 0.038 0.038 0.000 0.000 0.000
C68 0.058 0.058 0.058 0.000 0.000 0.000
C69 0.063 0.063 0.063 0.000 0.000 0.000
C70 0.077 0.077 0.077 0.000 0.000 0.000
C71 0.086 0.086 0.086 0.000 0.000 0.000
C72 0.076 0.076 0.076 0.000 0.000 0.000
C73 0.065 0.065 0.065 0.000 0.000 0.000
C74 0.057 0.057 0.057 0.000 0.000 0.000
C75 0.051 0.051 0.051 0.000 0.000 0.000
C76 0.058 0.058 0.058 0.000 0.000 0.000
C77 0.069 0.069 0.069 0.000 0.000 0.000
C78 0.055 0.055 0.055 0.000 0.000 0.000
C79 0.051 0.051 0.051 0.000 0.000 0.000
C80 0.063 0.063 0.063 0.000 0.000 0.000
C81 0.047 0.047 0.047 0.000 0.000 0.000
C82 0.070 0.070 0.070 0.000 0.000 0.000
C83 0.089 0.089 0.089 0.000 0.000 0.000
C84 0.074 0.074 0.074 0.000 0.000 0.000
C85 0.044 0.044 0.044 0.000 0.000 0.000
C86 0.064 0.064 0.064 0.000 0.000 0.000
C87 0.048 0.048 0.048 0.000 0.000 0.000
C88 0.085 0.085 0.085 0.000 0.000 0.000
C89 0.109 0.109 0.109 0.000 0.000 0.000
C90 0.089 0.089 0.089 0.000 0.000 0.000
N15 0.037 0.037 0.044 0.001 0.001 0.005
N16 0.027 0.035 0.044 0.003 -0.011 -0.006
N4 0.045 0.053 0.037 0.009 0.010 0.006
N11 0.035 0.043 0.064 -0.013 -0.009 0.012
N3 0.048 0.033 0.068 0.010 0.009 0.006
N7 0.033 0.029 0.053 -0.010 -0.007 0.000
N18 0.035 0.076 0.030 -0.002 0.012 0.007
N6 0.052 0.033 0.056 -0.005 0.028 -0.006
N14 0.090 0.056 0.031 -0.006 0.015 0.024
N10 0.061 0.056 0.037 -0.019 -0.007 0.007
N12 0.030 0.041 0.047 -0.006 -0.005 0.011
N13 0.046 0.059 0.029 -0.004 -0.005 -0.003
N2 0.085 0.052 0.060 -0.011 -0.006 0.007
N5 0.023 0.055 0.039 0.012 -0.001 -0.007
N9 0.032 0.036 0.038 -0.010 0.003 -0.001
N17 0.034 0.037 0.026 -0.004 0.001 -0.002
N8 0.057 0.032 0.052 -0.003 -0.007 -0.011
O1 0.033 0.017 0.056 -0.004 0.000 0.001
O2 0.037 0.024 0.027 0.003 0.002 0.009
O3 0.031 0.045 0.051 -0.016 -0.009 0.005
O4 0.038 0.042 0.033 0.004 0.001 0.004
O5 0.028 0.029 0.058 0.009 0.000 -0.002
O6 0.041 0.041 0.048 0.020 0.008 0.010
O7 0.028 0.029 0.085 0.005 -0.002 0.007
O8 0.028 0.019 0.027 0.002 -0.007 0.002
O9 0.036 0.051 0.045 -0.015 0.009 0.014
O10 0.026 0.052 0.054 0.005 -0.006 0.004
O11 0.034 0.035 0.031 -0.009 -0.006 0.002
O12 0.027 0.040 0.046 -0.005 0.008 -0.006
O13 0.025 0.031 0.016 -0.001 -0.003 0.003
O14 0.015 0.024 0.027 -0.002 0.005 -0.001
O15 0.028 0.040 0.025 0.004 -0.002 0.000
O16 0.026 0.024 0.046 -0.005 0.013 0.009
O17 0.025 0.043 0.045 -0.001 -0.005 0.004
O18 0.040 0.029 0.031 -0.001 -0.012 0.001
O19 0.037 0.048 0.028 0.014 0.017 0.005
O20 0.026 0.031 0.027 -0.001 0.006 -0.006
O21 0.044 0.037 0.061 -0.015 -0.022 0.007
O22 0.025 0.027 0.040 0.007 -0.004 0.000
O23 0.028 0.033 0.038 -0.003 -0.008 0.014
O24 0.016 0.024 0.036 0.002 0.001 -0.012
O25 0.031 0.050 0.040 0.005 -0.002 0.006
O26 0.031 0.034 0.032 0.002 -0.013 0.002
O27 0.029 0.018 0.033 -0.010 0.008 0.000
O28 0.030 0.025 0.033 -0.001 0.006 0.000
O29 0.035 0.020 0.041 0.000 -0.004 0.001
O30 0.024 0.035 0.047 0.001 -0.005 -0.003
O31 0.030 0.028 0.048 0.007 -0.002 0.004
O32 0.022 0.028 0.024 0.007 -0.007 -0.009
O33 0.037 0.042 0.029 -0.009 -0.001 -0.020
O34 0.042 0.019 0.042 0.004 -0.001 0.001
O35 0.027 0.019 0.046 0.002 0.002 -0.001
O37 0.027 0.025 0.049 0.007 -0.001 -0.004
O38 0.015 0.028 0.043 0.006 0.003 -0.009
O39 0.029 0.032 0.039 -0.021 0.001 0.007
O40 0.043 0.021 0.042 -0.012 -0.009 0.009
O41 0.033 0.033 0.036 -0.010 -0.006 0.003
O42 0.031 0.032 0.030 -0.002 -0.003 0.010
O43 0.041 0.024 0.047 -0.004 -0.002 0.003
O44 0.026 0.029 0.031 -0.007 -0.003 0.003
O45 0.027 0.029 0.031 -0.007 -0.005 0.000
O46 0.033 0.040 0.041 0.010 -0.014 -0.001
O47 0.070 0.031 0.029 -0.007 -0.016 0.005
O48 0.019 0.028 0.053 -0.011 -0.005 0.002
O49 0.019 0.037 0.031 0.006 -0.001 0.002
O50 0.029 0.029 0.038 -0.010 0.000 0.006
O51 0.037 0.018 0.060 -0.001 -0.017 0.007
O52 0.020 0.034 0.037 -0.011 0.000 0.005
O53 0.018 0.060 0.026 -0.003 -0.001 -0.022
O54 0.023 0.029 0.036 -0.006 0.004 0.001
O55 0.043 0.027 0.035 0.003 0.003 0.016
O56 0.035 0.032 0.020 -0.007 -0.005 -0.009
O57 0.031 0.040 0.037 0.010 -0.020 -0.007
O58 0.036 0.040 0.035 -0.007 0.001 -0.009
O59 0.025 0.034 0.030 -0.003 -0.004 0.003
O60 0.022 0.039 0.037 0.006 0.009 0.006

loop_
_atom_type_symbol
_atom_type_description
_atom_type_scat_dispersion_real
_atom_type_scat_dispersion_imag
_atom_type_scat_source
C C 0.0033 0.0016 'International Tables Vol C Tables 4.2.6.8 and 6.1.1.4'
N N 0.0061 0.0033 'International Tables Vol C Tables 4.2.6.8 and 6.1.1.4'
Ni Ni 0.3393 1.1124 'International Tables Vol C Tables 4.2.6.8 and 6.1.1.4'
O O 0.0106 0.0060 'International Tables Vol C Tables 4.2.6.8 and 6.1.1.4'
P P 0.1023 0.0942 'International Tables Vol C Tables 4.2.6.8 and 6.1.1.4'
W W -0.8490 6.8722 'International Tables Vol C Tables 4.2.6.8 and 6.1.1.4'
H H 0.0000 0.0000 'International Tables Vol C Tables 4.2.6.8 and 6.1.1.4'

loop_
_geom_angle_atom_site_label_1
_geom_angle_atom_site_label_2
_geom_angle_atom_site_label_3
_geom_angle
O10 W1 O49 103.4(5)
O10 W1 O60 100.0(5)
O49 W1 O60 90.5(5)
O10 W1 O42 100.0(6)
O49 W1 O42 156.4(5)
O60 W1 O42 88.3(5)
O10 W1 O20 102.9(5)
O49 W1 O20 85.4(4)
O60 W1 O20 157.0(4)
O42 W1 O20 86.5(4)
O10 W1 O8 169.9(5)
O49 W1 O8 84.4(4)
O60 W1 O8 73.3(4)
O42 W1 O8 72.6(4)
O20 W1 O8 83.8(4)
O46 W2 O15 99.4(5)
O46 W2 O45 98.8(5)
O15 W2 O45 91.0(5)
O46 W2 O44 102.2(5)
O15 W2 O44 86.6(5)
O45 W2 O44 159.1(5)
O46 W2 O57 98.3(5)
O15 W2 O57 162.1(5)
O45 W2 O57 88.9(5)
O44 W2 O57 87.1(5)
O46 W2 O13 172.5(5)
O15 W2 O13 81.4(4)
O45 W2 O13 73.8(4)
O44 W2 O13 85.3(4)
O57 W2 O13 81.4(4)
O58 W3 O16 100.3(6)
O58 W3 O34 101.8(5)
O16 W3 O34 157.8(5)
O58 W3 O56 97.1(5)
O16 W3 O56 86.6(4)
O34 W3 O56 89.1(5)
O58 W3 O33 98.2(5)
O16 W3 O33 87.4(5)
O34 W3 O33 91.0(5)
O56 W3 O33 164.4(4)
O58 W3 O14 175.3(5)
O16 W3 O14 84.4(4)
O34 W3 O14 73.4(4)
O56 W3 O14 82.7(4)
O33 W3 O14 82.4(4)
O3 W4 O48 101.7(5)
O3 W4 O16 102.2(6)
O48 W4 O16 88.7(5)
O3 W4 O61 100.4(6)
O48 W4 O61 92.4(5)
O16 W4 O61 156.7(5)
O3 W4 O27 95.6(5)
O48 W4 O27 162.2(5)
O16 W4 O27 83.6(4)
O61 W4 O27 88.5(5)
O3 W4 O24 171.8(5)
O48 W4 O24 83.8(4)
O16 W4 O24 83.8(4)
O61 W4 O24 73.1(4)
O27 W4 O24 79.4(4)
O25 W5 O20 96.7(5)
O25 W5 O37 101.8(5)
O20 W5 O37 87.1(5)
O25 W5 O61 100.0(6)
O20 W5 O61 92.2(5)
O37 W5 O61 158.1(5)
O25 W5 O26 97.9(5)
O20 W5 O26 165.1(5)
O37 W5 O26 87.0(5)
O61 W5 O26 88.3(5)
O25 W5 O24 174.4(5)
O20 W5 O24 84.0(4)
O37 W5 O24 83.7(4)
O61 W5 O24 74.4(4)
O26 W5 O24 81.8(4)
O5 W6 O33 99.1(5)
O5 W6 O52 101.5(6)
O33 W6 O52 89.4(5)
O5 W6 O54 98.9(6)
O33 W6 O54 90.5(5)
O52 W6 O54 159.4(4)
O5 W6 O39 96.7(5)
O33 W6 O39 164.0(5)
O52 W6 O39 85.0(5)
O54 W6 O39 89.5(5)
O5 W6 O50 171.9(5)
O33 W6 O50 84.0(4)
O52 W6 O50 85.9(4)
O54 W6 O50 73.5(4)
O39 W6 O50 80.7(4)
O1 W7 O32 97.8(5)
O1 W7 O41 100.9(6)
O32 W7 O41 87.5(5)
O1 W7 O28 102.9(6)
O32 W7 O28 87.9(4)
O41 W7 O28 156.2(5)
O1 W7 O29 99.3(5)
O32 W7 O29 162.9(4)
O41 W7 O29 90.4(5)
O28 W7 O29 87.2(5)
O1 W7 O62 172.9(5)
O32 W7 O62 80.7(4)
O41 W7 O62 72.2(4)
O28 W7 O62 84.0(4)
O29 W7 O62 82.5(4)
O12 W8 O37 102.9(6)
O12 W8 O32 98.8(5)
O37 W8 O32 88.6(5)
O12 W8 O45 101.2(6)
O37 W8 O45 155.5(4)
O32 W8 O45 92.1(4)
O12 W8 O49 98.7(5)
O37 W8 O49 83.8(5)
O32 W8 O49 162.1(4)
O45 W8 O49 88.2(4)
O12 W8 O13 173.3(5)
O37 W8 O13 83.5(4)
O32 W8 O13 83.3(4)
O45 W8 O13 72.3(4)
O49 W8 O13 79.7(4)
O30 W9 O23 101.3(5)
O30 W9 O18 98.3(5)
O23 W9 O18 91.0(5)
O30 W9 O52 102.3(5)
O23 W9 O52 156.4(5)
O18 W9 O52 87.5(5)
O30 W9 O48 98.8(5)
O23 W9 O48 89.6(5)
O18 W9 O48 162.5(5)
O52 W9 O48 85.0(5)
O30 W9 O38 174.2(5)
O23 W9 O38 73.0(4)
O18 W9 O38 83.0(4)
O52 W9 O38 83.4(4)
O48 W9 O38 80.4(4)
O31 W10 O26 97.5(5)
O31 W10 O28 101.2(5)
O26 W10 O28 88.7(5)
O31 W10 O23 100.2(5)
O26 W10 O23 93.0(5)
O28 W10 O23 158.1(5)
O31 W10 O22 98.8(5)
O26 W10 O22 163.3(5)
O28 W10 O22 84.3(4)
O23 W10 O22 87.9(5)
O31 W10 O38 173.5(5)
O26 W10 O38 83.4(5)
O28 W10 O38 85.2(4)
O23 W10 O38 73.3(4)
O22 W10 O38 80.9(4)
O11 W11 O57 99.3(5)
O11 W11 O55 102.3(5)
O57 W11 O55 88.7(5)
O11 W11 O41 100.2(5)
O57 W11 O41 91.1(5)
O55 W11 O41 157.2(5)
O11 W11 O40 96.3(5)
O57 W11 O40 163.9(5)
O55 W11 O40 84.0(5)
O41 W11 O40 90.2(5)
O11 W11 O62 172.1(5)
O57 W11 O62 83.5(4)
O55 W11 O62 85.1(4)
O41 W11 O62 72.3(4)
O40 W11 O62 81.6(4)
O9 W12 O40 103.3(6)
O9 W12 O36 101.7(6)
O40 W12 O36 84.7(5)
O9 W12 O47 102.5(6)
O40 W12 O47 90.8(6)
O36 W12 O47 155.8(5)
O9 W12 O53 100.6(6)
O40 W12 O53 155.2(5)
O36 W12 O53 84.3(5)
O47 W12 O53 90.2(5)
O9 W12 O2 170.2(5)
O40 W12 O2 85.4(5)
O36 W12 O2 83.3(4)
O47 W12 O2 72.6(4)
O53 W12 O2 71.3(4)
O19 W13 O55 103.5(6)
O19 W13 O43 99.1(6)
O55 W13 O43 86.4(5)
O19 W13 O54 99.6(6)
O55 W13 O54 156.9(5)
O43 W13 O54 88.5(5)
O19 W13 O36 98.5(5)
O55 W13 O36 86.5(4)
O43 W13 O36 162.2(5)
O54 W13 O36 91.7(5)
O19 W13 O50 171.9(5)
O55 W13 O50 84.6(5)
O43 W13 O50 81.5(5)
O54 W13 O50 72.3(4)
O36 W13 O50 81.6(4)
O4 W14 O59 102.7(5)
O4 W14 O35 100.4(5)
O59 W14 O35 91.6(5)
O4 W14 O15 102.8(5)
O59 W14 O15 85.8(5)
O35 W14 O15 156.6(5)
O4 W14 O60 99.1(5)
O59 W14 O60 157.9(5)
O35 W14 O60 87.7(5)
O15 W14 O60 86.1(5)
O4 W14 O8 169.4(5)
O59 W14 O8 85.9(4)
O35 W14 O8 72.9(4)
O15 W14 O8 83.8(4)
O60 W14 O8 72.8(4)
O17 W15 O53 102.0(5)
O17 W15 O39 103.0(5)
O53 W15 O39 88.1(5)
O17 W15 O51 101.3(5)
O53 W15 O51 90.7(5)
O39 W15 O51 155.4(5)
O17 W15 O18 101.7(5)
O53 W15 O18 156.2(5)
O39 W15 O18 84.5(5)
O51 W15 O18 86.8(5)
O17 W15 O2 171.4(5)
O53 W15 O2 72.2(4)
O39 W15 O2 83.3(4)
O51 W15 O2 72.9(4)
O18 W15 O2 84.4(4)
O6 W16 O43 99.6(6)
O6 W16 O44 101.6(6)
O43 W16 O44 89.0(5)
O6 W16 O34 100.7(6)
O43 W16 O34 93.6(5)
O44 W16 O34 156.8(5)
O6 W16 O59 97.1(5)
O43 W16 O59 163.0(5)
O44 W16 O59 84.7(4)
O34 W16 O59 86.3(5)
O6 W16 O14 171.8(5)
O43 W16 O14 83.2(5)
O44 W16 O14 86.1(4)
O34 W16 O14 71.4(4)
O59 W16 O14 80.6(4)
O7 W17 O22 103.3(6)
O7 W17 O51 100.1(5)
O22 W17 O51 89.9(5)
O7 W17 O29 102.1(5)
O22 W17 O29 87.7(5)
O51 W17 O29 157.7(4)
O7 W17 O47 100.4(6)
O22 W17 O47 156.2(5)
O51 W17 O47 87.5(6)
O29 W17 O47 85.9(6)
O7 W17 O2 169.7(5)
O22 W17 O2 84.4(4)
O51 W17 O2 72.9(4)
O29 W17 O2 84.9(4)
O47 W17 O2 72.3(4)
O21 W18 O27 103.0(5)
O21 W18 O42 99.6(6)
O27 W18 O42 93.3(4)
O21 W18 O56 102.5(6)
O27 W18 O56 84.9(5)
O42 W18 O56 157.6(4)
O21 W18 O35 100.1(5)
O27 W18 O35 156.6(4)
O42 W18 O35 86.8(4)
O56 W18 O35 86.2(5)
O21 W18 O8 169.9(5)
O27 W18 O8 85.4(4)
O42 W18 O8 73.9(4)
O56 W18 O8 83.7(4)
O35 W18 O8 72.1(4)
N16 Ni1 N15 78.8(6)
N16 Ni1 N6 168.7(6)
N15 Ni1 N6 96.6(6)
N16 Ni1 N5 92.3(6)
N15 Ni1 N5 95.0(6)
N6 Ni1 N5 77.8(6)
N16 Ni1 N3 88.6(6)
N15 Ni1 N3 90.6(7)
N6 Ni1 N3 101.8(7)
N5 Ni1 N3 174.4(7)
N16 Ni1 N4 100.7(7)
N15 Ni1 N4 170.1(6)
N6 Ni1 N4 85.7(7)
N5 Ni1 N4 94.9(6)
N3 Ni1 N4 79.5(7)
N12 Ni2 N7 100.7(6)
N12 Ni2 N11 79.0(6)
N7 Ni2 N11 172.3(7)
N12 Ni2 N9 167.6(6)
N7 Ni2 N9 88.4(6)
N11 Ni2 N9 93.2(6)
N12 Ni2 N10 93.5(7)
N7 Ni2 N10 98.2(6)
N11 Ni2 N10 89.5(7)
N9 Ni2 N10 76.7(7)
N12 Ni2 N8 90.1(6)
N7 Ni2 N8 79.1(7)
N11 Ni2 N8 93.2(7)
N9 Ni2 N8 100.0(6)
N10 Ni2 N8 175.9(7)
N1 Ni3 N17 97.9(7)
N1 Ni3 N2 77.3(8)
N17 Ni3 N2 171.8(8)
N1 Ni3 N13 165.7(9)
N17 Ni3 N13 89.8(6)
N2 Ni3 N13 96.3(8)
N1 Ni3 N18 91.6(9)
N17 Ni3 N18 77.6(6)
N2 Ni3 N18 95.7(8)
N13 Ni3 N18 101.8(7)
N1 Ni3 N14 89.7(10)
N17 Ni3 N14 101.8(6)
N2 Ni3 N14 85.0(8)
N13 Ni3 N14 76.9(7)
N18 Ni3 N14 178.6(7)
O24 P1 O13 113.6(6)
O24 P1 O14 111.5(6)
O13 P1 O14 112.9(6)
O24 P1 O8 106.3(6)
O13 P1 O8 106.0(5)
O14 P1 O8 105.9(5)
O62 P2 O38 112.3(6)
O62 P2 O50 113.4(6)
O38 P2 O50 111.3(6)
O62 P2 O2 107.6(6)
O38 P2 O2 106.2(6)
O50 P2 O2 105.5(6)
N2 C1 C30 118(3)
N2 C1 H1 121.0
C30 C1 H1 121.0
C25 C2 C85 119(2)
C25 C2 H2 120.4
C85 C2 H2 120.4
C25 C3 C47 115(2)
C25 C3 H3 122.5
C47 C3 H3 122.5
N7 C4 C53 120(2)
N7 C4 C49 112.5(18)
C53 C4 C49 127(2)
C7 C5 C45 120(2)
C7 C5 H5 119.9
C45 C5 H5 119.9
C60 C6 C24 117(3)
C60 C6 H6 121.5
C24 C6 H6 121.5
C35 C7 C5 118(2)
C35 C7 H7 120.8
C5 C7 H7 120.8
C65 C8 C41 121(2)
C65 C8 H8 119.3
C41 C8 H8 119.3
N14 C9 C22 116(3)
N14 C9 H9 122.2
C22 C9 H9 122.2
C79 C10 N9 120(2)
C79 C10 H10 120.0
N9 C10 H10 120.0
C14 C11 C26 125(3)
C14 C11 N14 121(3)
C26 C11 N14 114(2)
N2 C12 C84 125(2)
N2 C12 C31 110(2)
C84 C12 C31 124(2)
C55 C13 C65 115(2)
C55 C13 H13 122.6
C65 C13 H13 122.6
C11 C14 C18 118(3)
C11 C14 H14 121.1
C18 C14 H14 121.1
C68 C15 C87 123(2)
C68 C15 H15 118.4
C87 C15 H15 118.4
C38 C16 C39 125(3)
C38 C16 H16 117.5
C39 C16 H16 117.5
C89 C17 C73 128(4)
C89 C17 H17 116.0
C73 C17 H17 116.0
C22 C18 C14 128(4)
C22 C18 H18 115.9
C14 C18 H18 115.9
C28 C19 C80 121(3)
C28 C19 H19 119.6
C80 C19 H19 119.6
C34 C20 C49 119(3)
C34 C20 H20 120.7
C49 C20 H20 120.7
C29 C21 C70 120(3)
C29 C21 H21 119.9
C70 C21 H21 119.9
C18 C22 C9 117(4)
C18 C22 H22 121.4
C9 C22 H22 121.4
N4 C23 C44 119.1(17)
N4 C23 C45 119.1(17)
C44 C23 C45 121.7(17)
N5 C24 C6 128(2)
N5 C24 H24 115.8
C6 C24 H24 115.8
C2 C25 C3 124(3)
C2 C25 H25 117.8
C3 C25 H25 117.8
C11 C26 C90 125(3)
C11 C26 N13 118(2)
C90 C26 N13 116(3)
N18 C27 C57 126(2)
N18 C27 C55 116.0(18)
C57 C27 C55 118(2)
C19 C28 C51 121(3)
C19 C28 H28 119.4
C51 C28 H28 119.4
N18 C29 C21 124(3)
N18 C29 H29 118.1
C21 C29 H29 118.1
C54 C30 C1 122(3)
C54 C30 H30 118.9
C1 C30 H30 118.9
N1 C31 C12 117(2)
N1 C31 C71 123(2)
C12 C31 C71 119(2)
C52 C32 C75 116(2)
C52 C32 H32 122.0
C75 C32 H32 122.0
N15 C33 C64 120.9(18)
N15 C33 C58 113.3(16)
C64 C33 C58 125.7(17)
C86 C34 C20 122(4)
C86 C34 H34 119.1
C20 C34 H34 119.1
C74 C35 C7 121(3)
C74 C35 H35 119.7
C7 C35 H35 119.7
C48 C36 N5 118.4(18)
C48 C36 C47 127.1(18)
N5 C36 C47 114.5(17)
C82 C37 N11 123(2)
C82 C37 H37 118.3
N11 C37 H37 118.3
C16 C38 C42 117(2)
C16 C38 H38 121.7
C42 C38 H38 121.7
C16 C39 C56 117(2)
C16 C39 H39 121.4
C56 C39 H39 121.4
N7 C40 C77 127(2)
N7 C40 H40 116.6
C77 C40 H40 116.6
N17 C41 C8 123.0(17)
N17 C41 H41 118.5
C8 C41 H41 118.5
N12 C42 C38 123(2)
N12 C42 H42 118.4
C38 C42 H42 118.4
C59 C43 C62 120(2)
C59 C43 H43 119.9
C62 C43 H43 119.9
C69 C44 C23 120(2)
C69 C44 H44 119.8
C23 C44 H44 119.8
N3 C45 C5 120(2)
N3 C45 C23 114.6(18)
C5 C45 C23 125(2)
C66 C46 C79 123(2)
C66 C46 H46 118.3
C79 C46 H46 118.3
N6 C47 C36 119.9(18)
N6 C47 C3 117.6(19)
C36 C47 C3 122.3(19)
C36 C48 C60 122(2)
C36 C48 H48 119.1
C60 C48 H48 119.1
N8 C49 C20 120(2)
N8 C49 C4 118(2)
C20 C49 C4 122(2)
C80 C50 N10 125(3)
C80 C50 H50 117.5
N10 C50 H50 117.5
N10 C51 C28 123(2)
N10 C51 C67 112.7(18)
C28 C51 C67 124(2)
N15 C52 C32 127(2)
N15 C52 H52 116.6
C32 C52 H52 116.6
C61 C53 C4 122(2)
C61 C53 H53 119.1
C4 C53 H53 119.1
C84 C54 C30 119(3)
C84 C54 H54 120.3
C30 C54 H54 120.3
N17 C55 C13 123.5(18)
N17 C55 C27 112.6(16)
C13 C55 C27 123.9(18)
N12 C56 C39 119.9(19)
N12 C56 C87 114.0(17)
C39 C56 C87 126(2)
C27 C57 C70 114(2)
C27 C57 H57 122.9
C70 C57 H57 122.9
N16 C58 C59 123.6(17)
N16 C58 C33 115.8(16)
C59 C58 C33 120.6(17)
C43 C59 C58 118(2)
C43 C59 H59 121.2
C58 C59 H59 121.2
C6 C60 C48 118(2)
C6 C60 H60 121.2
C48 C60 H60 121.2
C77 C61 C53 120(3)
C77 C61 H61 120.2
C53 C61 H61 120.2
C43 C62 C76 116(2)
C43 C62 H62 121.8
C76 C62 H62 121.8
C83 C63 C71 124(4)
C83 C63 H63 118.1
C71 C63 H63 118.1
C75 C64 C33 119(2)
C75 C64 H64 120.6
C33 C64 H64 120.6
C8 C65 C13 121(3)
C8 C65 H65 119.4
C13 C65 H65 119.4
C46 C66 C67 118(2)
C46 C66 H66 121.0
C67 C66 H66 121.0
C66 C67 N9 120.4(18)
C66 C67 C51 125.4(19)
N9 C67 C51 113.8(16)
C15 C68 C82 115(2)
C15 C68 H68 122.7
C82 C68 H68 122.7
C44 C69 C78 120(2)
C44 C69 H69 120.2
C78 C69 H69 120.2
C21 C70 C57 118(3)
C21 C70 H70 121.1
C57 C70 H70 121.1
C63 C71 C31 115(3)
C63 C71 H71 122.7
C31 C71 H71 122.7
N1 C72 C83 118(3)
N1 C72 H72 121.1
C83 C72 H72 121.1
N13 C73 C17 114(3)
N13 C73 H73 123.2
C17 C73 H73 123.2
C35 C74 N3 125(2)
C35 C74 H74 117.6
N3 C74 H74 117.6
C64 C75 C32 120(2)
C64 C75 H75 120.2
C32 C75 H75 120.2
N16 C76 C62 123(2)
N16 C76 H76 118.7
C62 C76 H76 118.7
C61 C77 C40 118(3)
C61 C77 H77 121.1
C40 C77 H77 121.1
C69 C78 C81 118(2)
C69 C78 H78 120.8
C81 C78 H78 120.8
C10 C79 C46 120(2)
C10 C79 H79 120.2
C46 C79 H79 120.2
C50 C80 C19 115(3)
C50 C80 H80 122.5
C19 C80 H80 122.5
N4 C81 C78 118.3(19)
N4 C81 H81 120.8
C78 C81 H81 120.8
C37 C82 C68 122(3)
C37 C82 H82 118.9
C68 C82 H82 118.9
C63 C83 C72 121(4)
C63 C83 H83 119.4
C72 C83 H83 119.4
C54 C84 C12 117(3)
C54 C84 H84 121.6
C12 C84 H84 121.6
C2 C85 N6 116.9(19)
C2 C85 H85 121.6
N6 C85 H85 121.6
C34 C86 C88 118(3)
C34 C86 H86 121.0
C88 C86 H86 121.0
N11 C87 C15 119.2(19)
N11 C87 C56 115.8(18)
C15 C87 C56 125(2)
N8 C88 C86 121(3)
N8 C88 H88 119.4
C86 C88 H88 119.4
C90 C89 C17 116(4)
C90 C89 H89 121.9
C17 C89 H89 121.9
C89 C90 C26 123(4)
C89 C90 H90 118.3
C26 C90 H90 118.3
C52 N15 C33 117.7(18)
C52 N15 Ni1 126.7(14)
C33 N15 Ni1 112.6(13)
C31 N1 C72 119(2)
C31 N1 Ni3 119.3(18)
C72 N1 Ni3 121.8(16)
C58 N16 C76 119.1(17)
C58 N16 Ni1 117.1(12)
C76 N16 Ni1 123.6(14)
C81 N4 C23 123.8(17)
C81 N4 Ni1 124.4(14)
C23 N4 Ni1 111.0(12)
C87 N11 C37 117.2(17)
C87 N11 Ni2 115.1(13)
C37 N11 Ni2 127.7(14)
C74 N3 C45 115.5(18)
C74 N3 Ni1 128.9(16)
C45 N3 Ni1 113.6(14)
C40 N7 C4 113.5(17)
C40 N7 Ni2 129.1(14)
C4 N7 Ni2 115.8(13)
C27 N18 C29 118(2)
C27 N18 Ni3 115.1(13)
C29 N18 Ni3 126.0(17)
C47 N6 C85 125.9(17)
C47 N6 Ni1 114.0(13)
C85 N6 Ni1 120.0(13)
C9 N14 C11 119(2)
C9 N14 Ni3 125.2(18)
C11 N14 Ni3 114.3(15)
C51 N10 C50 114.9(19)
C51 N10 Ni2 116.2(15)
C50 N10 Ni2 125.1(16)
C42 N12 C56 117.0(18)
C42 N12 Ni2 127.2(14)
C56 N12 Ni2 115.8(12)
C73 N13 C26 122(2)
C73 N13 Ni3 122.3(15)
C26 N13 Ni3 115.3(15)
C1 N2 C12 118(2)
C1 N2 Ni3 126.8(18)
C12 N2 Ni3 115.5(16)
C24 N5 C36 116.3(17)
C24 N5 Ni1 129.8(14)
C36 N5 Ni1 113.2(12)
C67 N9 C10 118.4(16)
C67 N9 Ni2 116.2(12)
C10 N9 Ni2 125.3(13)
C41 N17 C55 115.9(15)
C41 N17 Ni3 126.5(12)
C55 N17 Ni3 117.0(11)
C88 N8 C49 120(2)
C88 N8 Ni2 126.8(19)
C49 N8 Ni2 112.8(14)
P2 O2 W15 126.1(6)
P2 O2 W12 124.4(6)
W15 O2 W12 90.5(4)
P2 O2 W17 123.8(6)
W15 O2 W17 90.9(4)
W12 O2 W17 90.7(4)
P1 O8 W18 124.6(5)
P1 O8 W14 123.9(6)
W18 O8 W14 92.3(3)
P1 O8 W1 123.6(5)
W18 O8 W1 91.3(4)
W14 O8 W1 91.5(3)
P1 O13 W2 129.5(6)
P1 O13 W8 128.2(6)
W2 O13 W8 90.7(3)
P1 O14 W3 129.4(6)
P1 O14 W16 127.6(5)
W3 O14 W16 90.7(3)
W2 O15 W14 151.2(6)
W3 O16 W4 153.0(6)
W9 O18 W15 149.5(6)
W5 O20 W1 148.5(6)
W17 O22 W10 151.3(6)
W9 O23 W10 123.6(6)
P1 O24 W5 128.4(5)
P1 O24 W4 129.4(5)
W5 O24 W4 90.1(4)
W10 O26 W5 165.0(7)
W18 O27 W4 153.9(6)
W7 O28 W10 152.3(6)
W17 O29 W7 148.2(6)
W7 O32 W8 163.9(6)
W6 O33 W3 163.3(7)
W3 O34 W16 124.0(6)
W14 O35 W18 122.7(5)
W12 O36 W13 151.4(6)
W5 O37 W8 153.3(6)
P2 O38 W10 128.7(6)
P2 O38 W9 128.4(5)
W10 O38 W9 89.9(4)
W15 O39 W6 153.7(7)
W12 O40 W11 152.7(6)
W7 O41 W11 124.6(6)
W18 O42 W1 122.1(6)
W16 O43 W13 164.7(7)
W16 O44 W2 150.8(6)
W2 O45 W8 123.0(5)
W12 O47 W17 124.4(6)
W4 O48 W9 166.3(8)
W1 O49 W8 153.9(6)
P2 O50 W6 129.2(7)
P2 O50 W13 126.8(6)
W6 O50 W13 92.0(4)
W17 O51 W15 123.3(5)
W6 O52 W9 150.9(6)
W15 O53 W12 125.5(6)
W13 O54 W6 122.1(6)
W11 O55 W13 151.6(6)
W3 O56 W18 148.9(6)
W11 O57 W2 164.1(7)
W14 O59 W16 151.2(6)
W1 O60 W14 122.4(5)
W5 O61 W4 122.3(6)
P2 O62 W11 128.1(6)
P2 O62 W7 127.9(6)
W11 O62 W7 90.9(3)

loop_
_geom_bond_atom_site_label_1
_geom_bond_atom_site_label_2
_geom_bond_distance
W1 O10 1.746(13)
W1 O49 1.883(11)
W1 O60 1.898(12)
W1 O42 1.938(11)
W1 O20 1.975(11)
W1 O8 2.389(11)
W2 O46 1.685(12)
W2 O15 1.873(12)
W2 O45 1.904(11)
W2 O44 1.910(11)
W2 O57 1.936(13)
W2 O13 2.353(10)
W3 O58 1.711(11)
W3 O16 1.890(12)
W3 O34 1.892(12)
W3 O56 1.902(11)
W3 O33 1.954(12)
W3 O14 2.329(9)
W4 O3 1.692(12)
W4 O48 1.885(10)
W4 O16 1.899(12)
W4 O61 1.924(12)
W4 O27 1.927(10)
W4 O24 2.398(10)
W5 O25 1.716(13)
W5 O20 1.873(11)
W5 O37 1.892(12)
W5 O61 1.913(12)
W5 O26 1.950(11)
W5 O24 2.350(10)
W6 O5 1.714(11)
W6 O33 1.845(13)
W6 O52 1.884(12)
W6 O54 1.932(12)
W6 O39 1.945(10)
W6 O50 2.324(11)
W7 O1 1.692(10)
W7 O32 1.900(10)
W7 O41 1.901(12)
W7 O28 1.903(12)
W7 O29 1.928(11)
W7 O62 2.383(9)
W8 O12 1.698(11)
W8 O37 1.898(12)
W8 O32 1.902(11)
W8 O45 1.940(11)
W8 O49 1.944(11)
W8 O13 2.394(10)
W9 O30 1.692(12)
W9 O23 1.885(12)
W9 O18 1.909(12)
W9 O52 1.910(12)
W9 O48 1.911(11)
W9 O38 2.394(11)
W10 O31 1.715(12)
W10 O26 1.840(11)
W10 O28 1.907(11)
W10 O23 1.923(11)
W10 O22 1.957(11)
W10 O38 2.356(10)
W11 O11 1.721(11)
W11 O57 1.869(13)
W11 O55 1.887(12)
W11 O41 1.919(12)
W11 O40 1.986(11)
W11 O62 2.366(10)
W12 O9 1.702(12)
W12 O40 1.857(12)
W12 O36 1.891(11)
W12 O47 1.910(13)
W12 O53 1.919(10)
W12 O2 2.382(11)
W13 O19 1.673(11)
W13 O55 1.905(13)
W13 O43 1.925(11)
W13 O54 1.930(11)
W13 O36 1.930(11)
W13 O50 2.376(12)
W14 O4 1.696(12)
W14 O59 1.862(11)
W14 O35 1.898(12)
W14 O15 1.943(12)
W14 O60 1.979(11)
W14 O8 2.356(10)
W15 O17 1.731(11)
W15 O53 1.878(11)
W15 O39 1.888(11)
W15 O51 1.936(11)
W15 O18 1.944(12)
W15 O2 2.370(11)
W16 O6 1.709(12)
W16 O43 1.873(12)
W16 O44 1.900(10)
W16 O34 1.917(12)
W16 O59 1.986(11)
W16 O14 2.399(10)
W17 O7 1.698(12)
W17 O22 1.892(12)
W17 O51 1.916(11)
W17 O29 1.916(11)
W17 O47 1.927(13)
W17 O2 2.386(10)
W18 O21 1.706(12)
W18 O27 1.900(11)
W18 O42 1.930(12)
W18 O56 1.958(11)
W18 O35 1.964(12)
W18 O8 2.341(10)
Ni1 N16 2.042(14)
Ni1 N15 2.106(16)
Ni1 N6 2.114(16)
Ni1 N5 2.119(15)
Ni1 N3 2.123(16)
Ni1 N4 2.155(16)
Ni2 N12 2.042(16)
Ni2 N7 2.052(14)
Ni2 N11 2.062(15)
Ni2 N9 2.068(14)
Ni2 N10 2.088(17)
Ni2 N8 2.097(18)
Ni3 N1 2.022(16)
Ni3 N17 2.057(14)
Ni3 N2 2.069(19)
Ni3 N13 2.086(16)
Ni3 N18 2.110(18)
Ni3 N14 2.12(2)
P1 O24 1.508(12)
P1 O13 1.523(10)
P1 O14 1.533(10)
P1 O8 1.631(10)
P2 O62 1.527(10)
P2 O38 1.530(12)
P2 O50 1.551(12)
P2 O2 1.599(11)
C1 N2 1.33(3)
C1 C30 1.40(3)
C1 H1 0.9300
C2 C25 1.35(3)
C2 C85 1.37(3)
C2 H2 0.9300
C3 C25 1.38(3)
C3 C47 1.49(3)
C3 H3 0.9300
C4 N7 1.37(3)
C4 C53 1.39(3)
C4 C49 1.47(3)
C5 C7 1.37(3)
C5 C45 1.40(3)
C5 H5 0.9300
C6 C60 1.33(3)
C6 C24 1.34(3)
C6 H6 0.9300
C7 C35 1.32(3)
C7 H7 0.9300
C8 C65 1.30(3)
C8 C41 1.36(3)
C8 H8 0.9300
C9 N14 1.40(3)
C9 C22 1.56(4)
C9 H9 0.9300
C10 C79 1.28(3)
C10 N9 1.45(3)
C10 H10 0.9300
C11 C14 1.32(4)
C11 C26 1.34(4)
C11 N14 1.46(3)
C12 N2 1.38(3)
C12 C84 1.38(3)
C12 C31 1.50(3)
C13 C55 1.40(3)
C13 C65 1.44(3)
C13 H13 0.9300
C14 C18 1.41(5)
C14 H14 0.9300
C15 C68 1.37(3)
C15 C87 1.40(3)
C15 H15 0.9300
C16 C38 1.33(4)
C16 C39 1.33(4)
C16 H16 0.9300
C17 C89 1.32(4)
C17 C73 1.35(4)
C17 H17 0.9300
C18 C22 1.22(4)
C18 H18 0.9300
C19 C28 1.29(3)
C19 C80 1.41(3)
C19 H19 0.9300
C20 C34 1.38(4)
C20 C49 1.40(4)
C20 H20 0.9300
C21 C29 1.36(3)
C21 C70 1.40(4)
C21 H21 0.9300
C22 H22 0.9300
C23 N4 1.34(2)
C23 C44 1.38(3)
C23 C45 1.49(3)
C24 N5 1.28(3)
C24 H24 0.9300
C25 H25 0.9300
C26 C90 1.36(4)
C26 N13 1.41(3)
C27 N18 1.34(3)
C27 C57 1.40(3)
C27 C55 1.49(3)
C28 C51 1.34(3)
C28 H28 0.9300
C29 N18 1.35(3)
C29 H29 0.9300
C30 C54 1.39(4)
C30 H30 0.9300
C31 N1 1.23(3)
C31 C71 1.51(4)
C32 C52 1.35(3)
C32 C75 1.40(3)
C32 H32 0.9300
C33 N15 1.35(2)
C33 C64 1.39(3)
C33 C58 1.52(3)
C34 C86 1.26(4)
C34 H34 0.9300
C35 C74 1.31(3)
C35 H35 0.9300
C36 C48 1.37(3)
C36 N5 1.37(2)
C36 C47 1.44(3)
C37 C82 1.32(3)
C37 N11 1.37(2)
C37 H37 0.9300
C38 C42 1.39(3)
C38 H38 0.9300
C39 C56 1.43(3)
C39 H39 0.9300
C40 N7 1.34(2)
C40 C77 1.42(3)
C40 H40 0.9300
C41 N17 1.36(2)
C41 H41 0.9300
C42 N12 1.37(3)
C42 H42 0.9300
C43 C59 1.38(3)
C43 C62 1.39(4)
C43 H43 0.9300
C44 C69 1.37(3)
C44 H44 0.9300
C45 N3 1.36(3)
C46 C66 1.35(3)
C46 C79 1.37(3)
C46 H46 0.9300
C47 N6 1.28(2)
C48 C60 1.39(3)
C48 H48 0.9300
C49 N8 1.34(3)
C50 C80 1.34(3)
C50 N10 1.38(3)
C50 H50 0.9300
C51 N10 1.33(3)
C51 C67 1.48(3)
C52 N15 1.29(2)
C52 H52 0.9300
C53 C61 1.39(3)
C53 H53 0.9300
C54 C84 1.34(4)
C54 H54 0.9300
C55 N17 1.39(2)
C56 N12 1.39(2)
C56 C87 1.45(3)
C57 C70 1.51(4)
C57 H57 0.9300
C58 N16 1.27(2)
C58 C59 1.42(3)
C59 H59 0.9300
C60 H60 0.9300
C61 C77 1.26(3)
C61 H61 0.9300
C62 C76 1.42(3)
C62 H62 0.9300
C63 C83 1.24(4)
C63 C71 1.34(4)
C63 H63 0.9300
C64 C75 1.37(3)
C64 H64 0.9300
C65 H65 0.9300
C66 C67 1.35(3)
C66 H66 0.9300
C67 N9 1.37(2)
C68 C82 1.39(3)
C68 H68 0.9300
C69 C78 1.38(3)
C69 H69 0.9300
C70 H70 0.9300
C71 H71 0.9300
C72 N1 1.41(3)
C72 C83 1.45(4)
C72 H72 0.9300
C73 N13 1.35(3)
C73 H73 0.9300
C74 N3 1.36(3)
C74 H74 0.9300
C75 H75 0.9300
C76 N16 1.35(3)
C76 H76 0.9300
C77 H77 0.9300
C78 C81 1.44(3)
C78 H78 0.9300
C79 H79 0.9300
C80 H80 0.9300
C81 N4 1.31(3)
C81 H81 0.9300
C82 H82 0.9300
C83 H83 0.9300
C84 H84 0.9300
C85 N6 1.41(2)
C85 H85 0.9300
C86 C88 1.48(4)
C86 H86 0.9300
C87 N11 1.36(3)
C88 N8 1.28(3)
C88 H88 0.9300
C89 C90 1.31(4)
C89 H89 0.9300
C90 H90 0.9300
